data_4026446
loop_
_publ_author_name
'Nugzar Ghavtadze'
'Rishikesh Narayan'
'Birgit Wibbeling'
'Ernst-Ulrich W\"urthwein'

_publ_section_title
;
 3-(Hetero)aryl-4-indolylamino-\a-tetralones by Diastereoselective
 Internal Redox Cyclization: An "Azaenamine" Conjugate Addition
;
_journal_name_full 'Journal of Organic Chemistry'
_journal_page_first 5185
_journal_page_last 5197
_journal_paper_doi 10.1021/jo200896y
_journal_volume 76
_journal_year 2011
_chemical_formula_sum 'C25 H20 N2 O3'
_chemical_formula_weight 396.43
_chemical_name_systematic
; 
 ? 
;
_space_group_IT_number 14
_symmetry_cell_setting monoclinic
_symmetry_space_group_name_Hall '-P 2yn'
_symmetry_space_group_name_H-M 'P 1 21/n 1'
_atom_sites_solution_hydrogens 'at N from difmap, others geom'
_atom_sites_solution_primary direct
_atom_sites_solution_secondary difmap
_audit_creation_method SHELXL-97
_cell_angle_alpha 90.00
_cell_angle_beta 91.218(4)
_cell_angle_gamma 90.00
_cell_formula_units_Z 4
_cell_length_a 11.8959(7)
_cell_length_b 7.2879(3)
_cell_length_c 22.7295(18)
_cell_measurement_reflns_used 3368
_cell_measurement_temperature 223(2)
_cell_measurement_theta_max 68.25
_cell_measurement_theta_min 0.88
_cell_volume 1970.1(2)
_computing_cell_refinement 'Collect (Nonius B.V., 1998)'
_computing_data_collection 'Collect (Nonius B.V., 1998)'
_computing_data_reduction 'Denzo (Otwinowski & Minor, 1997)'
_computing_molecular_graphics 'SCHAKAL (Keller, 1997)'
_computing_publication_material 'SHELXL-97 (Sheldrick, 1997)'
_computing_structure_refinement 'SHELXL-97 (Sheldrick, 1997)'
_computing_structure_solution 'SHELXS-97 (Sheldrick, 1990)'
_diffrn_ambient_temperature 223(2)
_diffrn_measured_fraction_theta_full 0.962
_diffrn_measured_fraction_theta_max 0.962
_diffrn_measurement_device_type 'Nonius KappaCCD APEXII'
_diffrn_measurement_method '\w and \f scans'
_diffrn_radiation_monochromator graphite
_diffrn_radiation_source 'fine-focus sealed tube'
_diffrn_radiation_type CuK\a
_diffrn_radiation_wavelength 1.54178
_diffrn_reflns_av_R_equivalents 0.042
_diffrn_reflns_av_sigmaI/netI 0.0296
_diffrn_reflns_limit_h_max 13
_diffrn_reflns_limit_h_min -13
_diffrn_reflns_limit_k_max 8
_diffrn_reflns_limit_k_min -7
_diffrn_reflns_limit_l_max 26
_diffrn_reflns_limit_l_min -26
_diffrn_reflns_number 14105
_diffrn_reflns_theta_full 66.98
_diffrn_reflns_theta_max 66.98
_diffrn_reflns_theta_min 3.89
_exptl_absorpt_coefficient_mu 0.714
_exptl_absorpt_correction_T_max 0.9789
_exptl_absorpt_correction_T_min 0.8142
_exptl_absorpt_correction_type multi-scan
_exptl_absorpt_process_details 'Denzo (Otwinowski, Borek, Majewski & Minor (2003)'
_exptl_crystal_colour yellow
_exptl_crystal_density_diffrn 1.337
_exptl_crystal_description needle
_exptl_crystal_F_000 832
_exptl_crystal_size_max 0.30
_exptl_crystal_size_mid 0.07
_exptl_crystal_size_min 0.03
_refine_diff_density_max 0.250
_refine_diff_density_min -0.156
_refine_diff_density_rms 0.035
_refine_ls_extinction_method none
_refine_ls_goodness_of_fit_ref 1.055
_refine_ls_hydrogen_treatment mixed
_refine_ls_matrix_type full
_refine_ls_number_parameters 274
_refine_ls_number_reflns 3387
_refine_ls_number_restraints 0
_refine_ls_restrained_S_all 1.055
_refine_ls_R_factor_all 0.0626
_refine_ls_R_factor_gt 0.0451
_refine_ls_shift/su_max 0.000
_refine_ls_shift/su_mean 0.000
_refine_ls_structure_factor_coef Fsqd
_refine_ls_weighting_details 'calc w=1/[\s^2^(Fo^2^)+(0.0490P)^2^+0.7737P] where P=(Fo^2^+2Fc^2^)/3'
_refine_ls_weighting_scheme calc
_refine_ls_wR_factor_gt 0.1097
_refine_ls_wR_factor_ref 0.1234
_reflns_number_gt 2619
_reflns_number_total 3387
_reflns_threshold_expression >2sigma(I)
_cod_data_source_file jo200896y_si_002.cif
_cod_data_source_block wue5659
_cod_database_code 4026446

loop_
_symmetry_equiv_pos_as_xyz
'x, y, z'
'-x+1/2, y+1/2, -z+1/2'
'-x, -y, -z'
'x-1/2, -y-1/2, z-1/2'

loop_
_atom_site_label
_atom_site_type_symbol
_atom_site_fract_x
_atom_site_fract_y
_atom_site_fract_z
_atom_site_U_iso_or_equiv
_atom_site_adp_type
_atom_site_occupancy
_atom_site_symmetry_multiplicity
_atom_site_calc_flag
_atom_site_refinement_flags
N1 N 0.50616(15) 0.2003(2) 0.42717(7) 0.0508(4) Uani 1 1 d .
H1 H 0.5674(19) 0.156(3) 0.4432(10) 0.061 Uiso 1 1 d .
N2 N 0.41598(15) 0.0995(2) 0.45081(7) 0.0534(4) Uani 1 1 d .
C3 C 0.3870(2) -0.0808(3) 0.43970(9) 0.0608(6) Uani 1 1 d .
H3 H 0.4287 -0.1632 0.4170 0.073 Uiso 1 1 calc R
C4 C 0.2895(2) -0.1207(3) 0.46632(10) 0.0665(6) Uani 1 1 d .
H4 H 0.2519 -0.2341 0.4657 0.080 Uiso 1 1 calc R
C5 C 0.25434(18) 0.0437(3) 0.49584(9) 0.0614(6) Uani 1 1 d .
C6 C 0.1618(2) 0.0894(4) 0.52999(11) 0.0752(7) Uani 1 1 d .
H6 H 0.1062 0.0019 0.5382 0.090 Uiso 1 1 calc R
C7 C 0.1544(2) 0.2653(5) 0.55119(11) 0.0846(8) Uani 1 1 d .
H7 H 0.0918 0.2985 0.5734 0.102 Uiso 1 1 calc R
C8 C 0.2376(2) 0.3965(4) 0.54069(10) 0.0736(7) Uani 1 1 d .
H8 H 0.2303 0.5148 0.5566 0.088 Uiso 1 1 calc R
C9 C 0.3292(2) 0.3563(3) 0.50772(9) 0.0598(6) Uani 1 1 d .
H9 H 0.3852 0.4441 0.5006 0.072 Uiso 1 1 calc R
C10 C 0.33571(17) 0.1777(3) 0.48498(8) 0.0517(5) Uani 1 1 d .
C11 C 0.50941(16) 0.1828(3) 0.36227(8) 0.0454(4) Uani 1 1 d .
H11 H 0.5062 0.0513 0.3514 0.054 Uiso 1 1 calc R
C12 C 0.61944(15) 0.2620(3) 0.34334(8) 0.0459(4) Uani 1 1 d .
C13 C 0.71393(17) 0.1503(3) 0.34079(9) 0.0603(6) Uani 1 1 d .
H13 H 0.7089 0.0256 0.3510 0.072 Uiso 1 1 calc R
C14 C 0.81541(19) 0.2228(4) 0.32327(10) 0.0750(7) Uani 1 1 d .
H14 H 0.8792 0.1470 0.3219 0.090 Uiso 1 1 calc R
C15 C 0.82374(19) 0.4040(5) 0.30786(10) 0.0756(7) Uani 1 1 d .
H15 H 0.8928 0.4508 0.2952 0.091 Uiso 1 1 calc R
C16 C 0.73164(18) 0.5180(4) 0.31081(9) 0.0634(6) Uani 1 1 d .
H16 H 0.7381 0.6427 0.3008 0.076 Uiso 1 1 calc R
C17 C 0.62840(16) 0.4476(3) 0.32879(8) 0.0484(5) Uani 1 1 d .
C18 C 0.52955(18) 0.5702(3) 0.33237(8) 0.0518(5) Uani 1 1 d .
O1 O 0.53831(15) 0.7351(2) 0.32433(8) 0.0776(5) Uani 1 1 d .
C19 C 0.41849(17) 0.4873(3) 0.34766(9) 0.0518(5) Uani 1 1 d .
H19A H 0.3587 0.5530 0.3261 0.062 Uiso 1 1 calc R
H19B H 0.4064 0.5052 0.3898 0.062 Uiso 1 1 calc R
C20 C 0.40858(16) 0.2830(3) 0.33368(8) 0.0465(5) Uani 1 1 d .
H20 H 0.3397 0.2369 0.3524 0.056 Uiso 1 1 calc R
C21 C 0.39904(15) 0.2382(3) 0.26832(8) 0.0453(4) Uani 1 1 d .
C22 C 0.38708(15) 0.0525(3) 0.25180(8) 0.0487(5) Uani 1 1 d .
H22 H 0.3808 -0.0405 0.2802 0.058 Uiso 1 1 calc R
C23 C 0.38498(15) 0.0126(3) 0.19330(9) 0.0487(5) Uani 1 1 d .
O24 O 0.37625(13) -0.1581(2) 0.16694(6) 0.0635(4) Uani 1 1 d .
C25 C 0.3976(2) -0.1252(3) 0.10608(10) 0.0686(6) Uani 1 1 d .
H25A H 0.4743 -0.1631 0.0969 0.082 Uiso 1 1 calc R
H25B H 0.3450 -0.1957 0.0812 0.082 Uiso 1 1 calc R
O26 O 0.38381(14) 0.0661(2) 0.09528(6) 0.0675(4) Uani 1 1 d .
C27 C 0.39016(17) 0.1461(3) 0.15063(8) 0.0532(5) Uani 1 1 d .
C28 C 0.3975(2) 0.3266(3) 0.16483(9) 0.0623(6) Uani 1 1 d .
H28 H 0.3990 0.4180 0.1357 0.075 Uiso 1 1 calc R
C29 C 0.40272(17) 0.3708(3) 0.22472(9) 0.0541(5) Uani 1 1 d .
H29 H 0.4089 0.4948 0.2358 0.065 Uiso 1 1 calc R

loop_
_atom_site_aniso_label
_atom_site_aniso_U_11
_atom_site_aniso_U_22
_atom_site_aniso_U_33
_atom_site_aniso_U_23
_atom_site_aniso_U_13
_atom_site_aniso_U_12
N1 0.0514(9) 0.0597(10) 0.0414(9) 0.0035(7) 0.0014(7) -0.0025(8)
N2 0.0637(11) 0.0520(10) 0.0448(9) 0.0016(8) 0.0042(8) -0.0068(8)
C3 0.0837(16) 0.0491(12) 0.0491(11) 0.0030(9) -0.0077(11) -0.0067(11)
C4 0.0798(16) 0.0631(14) 0.0561(13) 0.0124(11) -0.0136(12) -0.0117(12)
C5 0.0589(13) 0.0747(15) 0.0502(12) 0.0184(11) -0.0053(10) -0.0079(11)
C6 0.0605(14) 0.099(2) 0.0663(15) 0.0266(15) 0.0032(12) -0.0096(14)
C7 0.0720(17) 0.114(2) 0.0682(16) 0.0161(16) 0.0180(13) 0.0166(17)
C8 0.0829(17) 0.0859(17) 0.0523(13) 0.0002(12) 0.0089(12) 0.0098(14)
C9 0.0713(14) 0.0656(14) 0.0424(11) -0.0033(10) -0.0013(10) 0.0046(11)
C10 0.0548(11) 0.0643(13) 0.0357(9) 0.0075(9) -0.0028(8) 0.0000(10)
C11 0.0500(11) 0.0451(10) 0.0409(10) -0.0001(8) -0.0002(8) 0.0019(8)
C12 0.0463(10) 0.0548(12) 0.0364(9) -0.0041(8) -0.0006(8) 0.0029(9)
C13 0.0518(12) 0.0724(14) 0.0565(12) -0.0108(11) -0.0056(10) 0.0128(11)
C14 0.0483(13) 0.114(2) 0.0622(14) -0.0174(15) -0.0002(11) 0.0169(14)
C15 0.0447(13) 0.128(2) 0.0539(13) -0.0042(15) 0.0061(10) -0.0128(14)
C16 0.0605(13) 0.0830(16) 0.0467(11) 0.0032(11) -0.0002(10) -0.0195(12)
C17 0.0475(11) 0.0592(12) 0.0386(10) -0.0012(9) 0.0005(8) -0.0045(9)
C18 0.0624(12) 0.0490(12) 0.0441(10) -0.0015(9) -0.0019(9) -0.0009(10)
O1 0.0910(12) 0.0468(9) 0.0948(12) 0.0057(8) 0.0001(9) -0.0021(8)
C19 0.0548(11) 0.0538(12) 0.0469(11) -0.0021(9) 0.0044(9) 0.0116(9)
C20 0.0429(10) 0.0521(11) 0.0448(10) 0.0005(9) 0.0047(8) 0.0002(9)
C21 0.0377(9) 0.0520(11) 0.0463(10) 0.0013(9) -0.0002(8) 0.0008(8)
C22 0.0432(10) 0.0530(11) 0.0498(11) 0.0039(9) -0.0013(8) -0.0026(9)
C23 0.0405(10) 0.0523(12) 0.0531(11) -0.0058(9) -0.0045(8) -0.0010(9)
O24 0.0732(10) 0.0583(9) 0.0587(9) -0.0092(7) -0.0090(7) -0.0040(7)
C25 0.0726(15) 0.0746(16) 0.0580(13) -0.0141(12) -0.0087(11) 0.0032(12)
O26 0.0814(10) 0.0736(10) 0.0472(8) -0.0060(7) -0.0065(7) -0.0001(8)
C27 0.0532(12) 0.0637(14) 0.0425(10) -0.0023(10) -0.0053(9) -0.0003(10)
C28 0.0765(15) 0.0616(14) 0.0486(12) 0.0080(10) -0.0050(10) -0.0015(11)
C29 0.0612(13) 0.0513(12) 0.0497(11) 0.0013(9) -0.0041(9) -0.0003(10)

loop_
_atom_type_symbol
_atom_type_description
_atom_type_scat_dispersion_real
_atom_type_scat_dispersion_imag
_atom_type_scat_source
C C 0.0181 0.0091 'International Tables Vol C Tables 4.2.6.8 and 6.1.1.4'
H H 0.0000 0.0000 'International Tables Vol C Tables 4.2.6.8 and 6.1.1.4'
N N 0.0311 0.0180 'International Tables Vol C Tables 4.2.6.8 and 6.1.1.4'
O O 0.0492 0.0322 'International Tables Vol C Tables 4.2.6.8 and 6.1.1.4'

loop_
_geom_angle_atom_site_label_1
_geom_angle_atom_site_label_2
_geom_angle_atom_site_label_3
_geom_angle
N2 N1 C11 111.66(15)
N2 N1 H1 106.2(15)
C11 N1 H1 110.3(15)
C10 N2 C3 108.99(18)
C10 N2 N1 122.90(17)
C3 N2 N1 127.82(18)
C4 C3 N2 109.7(2)
C4 C3 H3 125.2
N2 C3 H3 125.2
C3 C4 C5 106.9(2)
C3 C4 H4 126.6
C5 C4 H4 126.6
C6 C5 C10 119.1(2)
C6 C5 C4 134.1(2)
C10 C5 C4 106.8(2)
C7 C6 C5 118.3(2)
C7 C6 H6 120.9
C5 C6 H6 120.9
C6 C7 C8 121.8(2)
C6 C7 H7 119.1
C8 C7 H7 119.1
C9 C8 C7 121.4(3)
C9 C8 H8 119.3
C7 C8 H8 119.3
C8 C9 C10 116.9(2)
C8 C9 H9 121.6
C10 C9 H9 121.6
N2 C10 C5 107.67(19)
N2 C10 C9 129.8(2)
C5 C10 C9 122.5(2)
N1 C11 C12 107.06(14)
N1 C11 C20 110.08(15)
C12 C11 C20 111.93(15)
N1 C11 H11 109.2
C12 C11 H11 109.2
C20 C11 H11 109.2
C13 C12 C17 119.41(19)
C13 C12 C11 119.84(19)
C17 C12 C11 120.75(17)
C14 C13 C12 120.0(2)
C14 C13 H13 120.0
C12 C13 H13 120.0
C15 C14 C13 120.6(2)
C15 C14 H14 119.7
C13 C14 H14 119.7
C14 C15 C16 120.4(2)
C14 C15 H15 119.8
C16 C15 H15 119.8
C15 C16 C17 119.8(2)
C15 C16 H16 120.1
C17 C16 H16 120.1
C12 C17 C16 119.7(2)
C12 C17 C18 120.42(17)
C16 C17 C18 119.8(2)
O1 C18 C17 121.0(2)
O1 C18 C19 120.64(19)
C17 C18 C19 118.32(17)
C18 C19 C20 114.14(16)
C18 C19 H19A 108.7
C20 C19 H19A 108.7
C18 C19 H19B 108.7
C20 C19 H19B 108.7
H19A C19 H19B 107.6
C21 C20 C19 114.58(16)
C21 C20 C11 110.61(15)
C19 C20 C11 108.62(16)
C21 C20 H20 107.6
C19 C20 H20 107.6
C11 C20 H20 107.6
C29 C21 C22 118.90(18)
C29 C21 C20 123.04(17)
C22 C21 C20 118.05(17)
C23 C22 C21 117.68(18)
C23 C22 H22 121.2
C21 C22 H22 121.2
C22 C23 C27 122.51(19)
C22 C23 O24 127.93(19)
C27 C23 O24 109.55(17)
C23 O24 C25 104.75(16)
O26 C25 O24 107.93(17)
O26 C25 H25A 110.1
O24 C25 H25A 110.1
O26 C25 H25B 110.1
O24 C25 H25B 110.1
H25A C25 H25B 108.4
C27 O26 C25 104.56(16)
C28 C27 C23 121.43(19)
C28 C27 O26 128.71(19)
C23 C27 O26 109.84(18)
C27 C28 C29 117.1(2)
C27 C28 H28 121.4
C29 C28 H28 121.4
C21 C29 C28 122.2(2)
C21 C29 H29 118.9
C28 C29 H29 118.9

loop_
_geom_bond_atom_site_label_1
_geom_bond_atom_site_label_2
_geom_bond_distance
N1 N2 1.416(2)
N1 C11 1.482(2)
N1 H1 0.87(2)
N2 C10 1.368(3)
N2 C3 1.381(3)
C3 C4 1.351(3)
C3 H3 0.9400
C4 C5 1.440(3)
C4 H4 0.9400
C5 C6 1.400(3)
C5 C10 1.400(3)
C6 C7 1.373(4)
C6 H6 0.9400
C7 C8 1.400(4)
C7 H7 0.9400
C8 C9 1.368(3)
C8 H8 0.9400
C9 C10 1.403(3)
C9 H9 0.9400
C11 C12 1.502(3)
C11 C20 1.537(3)
C11 H11 0.9900
C12 C13 1.390(3)
C12 C17 1.397(3)
C13 C14 1.384(3)
C13 H13 0.9400
C14 C15 1.370(4)
C14 H14 0.9400
C15 C16 1.378(4)
C15 H15 0.9400
C16 C17 1.400(3)
C16 H16 0.9400
C17 C18 1.480(3)
C18 O1 1.221(2)
C18 C19 1.500(3)
C19 C20 1.526(3)
C19 H19A 0.9800
C19 H19B 0.9800
C20 C21 1.523(3)
C20 H20 0.9900
C21 C29 1.386(3)
C21 C22 1.411(3)
C22 C23 1.361(3)
C22 H22 0.9400
C23 C27 1.376(3)
C23 O24 1.383(2)
O24 C25 1.432(3)
C25 O26 1.424(3)
C25 H25A 0.9800
C25 H25B 0.9800
O26 C27 1.388(2)
C27 C28 1.357(3)
C28 C29 1.399(3)
C28 H28 0.9400
C29 H29 0.9400

loop_
_geom_torsion_atom_site_label_1
_geom_torsion_atom_site_label_2
_geom_torsion_atom_site_label_3
_geom_torsion_atom_site_label_4
_geom_torsion
C11 N1 N2 C10 -123.78(18)
C11 N1 N2 C3 49.3(3)
C10 N2 C3 C4 -0.3(2)
N1 N2 C3 C4 -174.12(18)
N2 C3 C4 C5 0.2(2)
C3 C4 C5 C6 179.5(2)
C3 C4 C5 C10 -0.1(2)
C10 C5 C6 C7 0.4(3)
C4 C5 C6 C7 -179.2(2)
C5 C6 C7 C8 -1.5(4)
C6 C7 C8 C9 1.3(4)
C7 C8 C9 C10 0.0(3)
C3 N2 C10 C5 0.2(2)
N1 N2 C10 C5 174.39(16)
C3 N2 C10 C9 179.4(2)
N1 N2 C10 C9 -6.4(3)
C6 C5 C10 N2 -179.76(18)
C4 C5 C10 N2 0.0(2)
C6 C5 C10 C9 0.9(3)
C4 C5 C10 C9 -179.34(18)
C8 C9 C10 N2 179.7(2)
C8 C9 C10 C5 -1.2(3)
N2 N1 C11 C12 -168.96(15)
N2 N1 C11 C20 69.2(2)
N1 C11 C12 C13 88.9(2)
C20 C11 C12 C13 -150.38(17)
N1 C11 C12 C17 -90.40(19)
C20 C11 C12 C17 30.3(2)
C17 C12 C13 C14 -0.8(3)
C11 C12 C13 C14 179.90(18)
C12 C13 C14 C15 -0.5(3)
C13 C14 C15 C16 1.4(4)
C14 C15 C16 C17 -1.0(3)
C13 C12 C17 C16 1.2(3)
C11 C12 C17 C16 -179.50(17)
C13 C12 C17 C18 -178.70(17)
C11 C12 C17 C18 0.6(3)
C15 C16 C17 C12 -0.3(3)
C15 C16 C17 C18 179.59(19)
C12 C17 C18 O1 174.13(19)
C16 C17 C18 O1 -5.8(3)
C12 C17 C18 C19 -4.4(3)
C16 C17 C18 C19 175.74(17)
O1 C18 C19 C20 157.88(19)
C17 C18 C19 C20 -23.6(2)
C18 C19 C20 C21 -71.6(2)
C18 C19 C20 C11 52.6(2)
N1 C11 C20 C21 -169.96(15)
C12 C11 C20 C21 71.1(2)
N1 C11 C20 C19 63.48(19)
C12 C11 C20 C19 -55.5(2)
C19 C20 C21 C29 2.0(3)
C11 C20 C21 C29 -121.14(19)
C19 C20 C21 C22 -178.63(16)
C11 C20 C21 C22 58.2(2)
C29 C21 C22 C23 3.0(3)
C20 C21 C22 C23 -176.38(16)
C21 C22 C23 C27 -2.3(3)
C21 C22 C23 O24 178.65(18)
C22 C23 O24 C25 -170.2(2)
C27 C23 O24 C25 10.6(2)
C23 O24 C25 O26 -17.7(2)
O24 C25 O26 C27 18.0(2)
C22 C23 C27 C28 -0.1(3)
O24 C23 C27 C28 179.1(2)
C22 C23 C27 O26 -178.64(17)
O24 C23 C27 O26 0.6(2)
C25 O26 C27 C28 170.1(2)
C25 O26 C27 C23 -11.5(2)
C23 C27 C28 C29 1.7(3)
O26 C27 C28 C29 179.9(2)
C22 C21 C29 C28 -1.5(3)
C20 C21 C29 C28 177.88(19)
C27 C28 C29 C21 -0.9(3)
